data_4329604
loop_
_publ_author_name
'Yulia Yu. Scaffidi-Domianello'
'Anton A. Legin'
'Michael A. Jakupec'
'Alexander Roller'
'Vadim Yu. Kukushkin'
'Markus Galanski'
'Bernhard K. Keppler'

_publ_section_title
;
 Novel Oximato-Bridged Platinum(II) Di- and Trimer(s): Synthetic,
 Structural, and in Vitro Anticancer Activity Studies
;
_journal_name_full 'Inorganic Chemistry'
_journal_page_first 7153
_journal_page_last 7163
_journal_paper_doi 10.1021/ic300148e
_journal_volume 51
_journal_year 2012
_chemical_formula_moiety 'C4 H10 Cl2 N2 O2 Pt'
_chemical_formula_sum 'C4 H10 Cl2 N2 O2 Pt'
_chemical_formula_weight 384.13
_chemical_name_systematic
; 
(SP-4-1)-Dichloridobis((1Z)-N-hydroxyethanimine-kappaN)platinum(II) 
;
_space_group_IT_number 2
_symmetry_cell_setting triclinic
_symmetry_space_group_name_Hall '-P 1'
_symmetry_space_group_name_H-M 'P -1'
_atom_sites_solution_hydrogens geom
_atom_sites_solution_primary direct
_atom_sites_solution_secondary difmap
_audit_creation_method SHELXL-97
_cell_angle_alpha 75.388(4)
_cell_angle_beta 82.707(5)
_cell_angle_gamma 78.825(4)
_cell_formula_units_Z 1
_cell_length_a 4.2101(3)
_cell_length_b 6.5803(6)
_cell_length_c 8.7596(7)
_cell_measurement_reflns_used 7063
_cell_measurement_temperature 100(2)
_cell_measurement_theta_max 29.86
_cell_measurement_theta_min 2.41
_cell_volume 229.59(3)
_computing_cell_refinement 'Bruker SAINT'
_computing_data_collection 'Bruker APEX2'
_computing_data_reduction 'Bruker SAINT'
_computing_molecular_graphics 'Bruker SHELXTL'
_computing_publication_material 'Bruker SHELXTL'
_computing_structure_refinement 'SHELXL-97 (Sheldrick, 2008)'
_computing_structure_solution 'SHELXS-97 (Sheldrick, 2008)'
_diffrn_ambient_temperature 100(2)
_diffrn_measured_fraction_theta_full 0.970
_diffrn_measured_fraction_theta_max 0.970
_diffrn_measurement_device_type 'Bruker APEX-II CCD'
_diffrn_measurement_method '\f and \w scans'
_diffrn_radiation_monochromator graphite
_diffrn_radiation_source 'fine-focus sealed tube'
_diffrn_radiation_type MoK\a
_diffrn_radiation_wavelength 0.71073
_diffrn_reflns_av_R_equivalents 0.0445
_diffrn_reflns_av_sigmaI/netI 0.0296
_diffrn_reflns_limit_h_max 5
_diffrn_reflns_limit_h_min -5
_diffrn_reflns_limit_k_max 9
_diffrn_reflns_limit_k_min -9
_diffrn_reflns_limit_l_max 12
_diffrn_reflns_limit_l_min -12
_diffrn_reflns_number 8088
_diffrn_reflns_theta_full 29.98
_diffrn_reflns_theta_max 29.98
_diffrn_reflns_theta_min 2.41
_exptl_absorpt_coefficient_mu 15.816
_exptl_absorpt_correction_T_max 0.8579
_exptl_absorpt_correction_T_min 0.0467
_exptl_absorpt_correction_type multi-scan
_exptl_absorpt_process_details SADABS
_exptl_crystal_colour colorless
_exptl_crystal_density_diffrn 2.778
_exptl_crystal_description stick
_exptl_crystal_F_000 176
_exptl_crystal_size_max 0.50
_exptl_crystal_size_mid 0.04
_exptl_crystal_size_min 0.01
_refine_diff_density_max 1.655
_refine_diff_density_min -1.215
_refine_diff_density_rms 0.183
_refine_ls_extinction_method none
_refine_ls_goodness_of_fit_ref 1.033
_refine_ls_hydrogen_treatment constr
_refine_ls_matrix_type full
_refine_ls_number_parameters 54
_refine_ls_number_reflns 1291
_refine_ls_number_restraints 0
_refine_ls_restrained_S_all 1.033
_refine_ls_R_factor_all 0.0185
_refine_ls_R_factor_gt 0.0185
_refine_ls_shift/su_max 0.000
_refine_ls_shift/su_mean 0.000
_refine_ls_structure_factor_coef Fsqd
_refine_ls_weighting_details 'calc w=1/[\s^2^(Fo^2^)+(0.0247P)^2^+0.0000P] where P=(Fo^2^+2Fc^2^)/3'
_refine_ls_weighting_scheme calc
_refine_ls_wR_factor_gt 0.0407
_refine_ls_wR_factor_ref 0.0407
_reflns_number_gt 1291
_reflns_number_total 1291
_reflns_threshold_expression >2sigma(I)
_cod_data_source_file ic300148e_si_002_3.cif
_cod_data_source_block yusc133c
_cod_database_code 4329604

loop_
_symmetry_equiv_pos_as_xyz
'x, y, z'
'-x, -y, -z'

loop_
_atom_site_label
_atom_site_type_symbol
_atom_site_fract_x
_atom_site_fract_y
_atom_site_fract_z
_atom_site_U_iso_or_equiv
_atom_site_adp_type
_atom_site_occupancy
_atom_site_symmetry_multiplicity
_atom_site_calc_flag
_atom_site_refinement_flags
Pt1 Pt 0.5000 0.0000 0.5000 0.01365(6) Uani 1 2 d S
Cl1 Cl 0.8258(2) -0.28897(12) 0.64484(9) 0.01863(15) Uani 1 1 d .
N1 N 0.3430(7) 0.1001(4) 0.6984(3) 0.0160(5) Uani 1 1 d .
O1 O 0.1360(6) -0.0134(4) 0.8091(3) 0.0212(5) Uani 1 1 d .
H1 H 0.0398 -0.0796 0.7640 0.032 Uiso 1 1 calc R
C1 C 0.4262(9) 0.2542(5) 0.7401(4) 0.0190(6) Uani 1 1 d .
H1A H 0.5675 0.3365 0.6681 0.023 Uiso 1 1 calc R
C2 C 0.3159(9) 0.3129(6) 0.8943(4) 0.0215(7) Uani 1 1 d .
H2A H 0.0875 0.2975 0.9224 0.032 Uiso 1 1 calc R
H2B H 0.3391 0.4609 0.8850 0.032 Uiso 1 1 calc R
H2C H 0.4486 0.2187 0.9767 0.032 Uiso 1 1 calc R

loop_
_atom_site_aniso_label
_atom_site_aniso_U_11
_atom_site_aniso_U_22
_atom_site_aniso_U_33
_atom_site_aniso_U_23
_atom_site_aniso_U_13
_atom_site_aniso_U_12
Pt1 0.01577(10) 0.01451(9) 0.01228(9) -0.00474(6) -0.00044(6) -0.00478(6)
Cl1 0.0219(4) 0.0161(3) 0.0189(4) -0.0047(3) -0.0046(3) -0.0031(3)
N1 0.0172(13) 0.0166(12) 0.0155(12) -0.0047(10) -0.0001(10) -0.0049(10)
O1 0.0254(13) 0.0261(12) 0.0166(11) -0.0082(9) 0.0018(10) -0.0133(10)
C1 0.0228(17) 0.0184(15) 0.0184(15) -0.0075(12) -0.0015(13) -0.0055(12)
C2 0.0270(18) 0.0215(16) 0.0188(16) -0.0096(13) -0.0021(13) -0.0045(13)

loop_
_atom_type_symbol
_atom_type_description
_atom_type_scat_dispersion_real
_atom_type_scat_dispersion_imag
_atom_type_scat_source
C C 0.0033 0.0016 'International Tables Vol C Tables 4.2.6.8 and 6.1.1.4'
H H 0.0000 0.0000 'International Tables Vol C Tables 4.2.6.8 and 6.1.1.4'
N N 0.0061 0.0033 'International Tables Vol C Tables 4.2.6.8 and 6.1.1.4'
O O 0.0106 0.0060 'International Tables Vol C Tables 4.2.6.8 and 6.1.1.4'
Cl Cl 0.1484 0.1585 'International Tables Vol C Tables 4.2.6.8 and 6.1.1.4'
Pt Pt -1.7033 8.3905 'International Tables Vol C Tables 4.2.6.8 and 6.1.1.4'

loop_
_geom_angle_atom_site_label_1
_geom_angle_atom_site_label_2
_geom_angle_atom_site_label_3
_geom_angle
_geom_angle_site_symmetry_1
_geom_angle_site_symmetry_3
N1 Pt1 N1 180.0 . 2_656
N1 Pt1 Cl1 90.47(8) . 2_656
N1 Pt1 Cl1 89.53(8) 2_656 2_656
N1 Pt1 Cl1 89.53(8) . .
N1 Pt1 Cl1 90.47(8) 2_656 .
Cl1 Pt1 Cl1 180.0 2_656 .
C1 N1 O1 114.9(3) . .
C1 N1 Pt1 126.9(2) . .
O1 N1 Pt1 118.17(19) . .
N1 O1 H1 109.5 . .
N1 C1 C2 124.3(3) . .
N1 C1 H1A 117.8 . .
C2 C1 H1A 117.8 . .
C1 C2 H2A 109.5 . .
C1 C2 H2B 109.5 . .
H2A C2 H2B 109.5 . .
C1 C2 H2C 109.5 . .
H2A C2 H2C 109.5 . .
H2B C2 H2C 109.5 . .

loop_
_geom_bond_atom_site_label_1
_geom_bond_atom_site_label_2
_geom_bond_distance
_geom_bond_site_symmetry_2
Pt1 N1 2.002(3) .
Pt1 N1 2.002(3) 2_656
Pt1 Cl1 2.3066(8) 2_656
Pt1 Cl1 2.3066(8) .
N1 C1 1.281(4) .
N1 O1 1.390(4) .
O1 H1 0.8400 .
C1 C2 1.491(5) .
C1 H1A 0.9500 .
C2 H2A 0.9800 .
C2 H2B 0.9800 .
C2 H2C 0.9800 .

loop_
_geom_torsion_atom_site_label_1
_geom_torsion_atom_site_label_2
_geom_torsion_atom_site_label_3
_geom_torsion_atom_site_label_4
_geom_torsion
_geom_torsion_site_symmetry_1
Cl1 Pt1 N1 C1 -75.6(3) 2_656
Cl1 Pt1 N1 C1 104.4(3) .
Cl1 Pt1 N1 O1 108.4(2) 2_656
Cl1 Pt1 N1 O1 -71.6(2) .
O1 N1 C1 C2 0.1(5) .
Pt1 N1 C1 C2 -176.1(2) .
